data_4304082
loop_
_publ_author_name
'Ya-Qian Lan'
'Shun-Li Li'
'Xin-Long Wang'
'Kui-Zhan Shao'
'Zhong-Min Su'
'En-Bo Wang'

_publ_section_title
;
Supramolecular Isomerism with Polythreaded Topology Based on [Mo8O26]4-
Isomers
;
_journal_name_full 'Inorganic Chemistry'
_journal_page_first 529
_journal_page_last 534
_journal_paper_doi 10.1021/ic701463h
_journal_volume 47
_journal_year 2008
_chemical_formula_moiety 'C30 H42 Cu3 Mo8 N12 O26, C10 H14 Cu N4'
_chemical_formula_sum 'C40 H56 Cu4 Mo8 N16 O26'
_chemical_formula_weight 2198.69
_chemical_name_systematic
;
 ?
;
_space_group_IT_number 2
_symmetry_cell_setting triclinic
_symmetry_space_group_name_Hall '-P 1'
_symmetry_space_group_name_H-M 'P -1'
_atom_sites_solution_hydrogens geom
_atom_sites_solution_primary direct
_atom_sites_solution_secondary difmap
_audit_creation_method SHELXL-97
_cell_angle_alpha 95.6900(10)
_cell_angle_beta 101.2070(10)
_cell_angle_gamma 91.5290(10)
_cell_formula_units_Z 2
_cell_length_a 12.5120(5)
_cell_length_b 13.2800(5)
_cell_length_c 19.8050(7)
_cell_measurement_reflns_used 10023
_cell_measurement_temperature 293(2)
_cell_measurement_theta_max 25.03
_cell_measurement_theta_min 1.54
_cell_volume 3208.6(2)
_computing_cell_refinement 'SMART (Bruker, 1997)'
_computing_data_collection 'SMART (Bruker, 1997)'
_computing_data_reduction SAINT
_computing_molecular_graphics 'SHELXTL-PLUS (Sheldrick, 1990)'
_computing_publication_material SHELXL-97
_computing_structure_refinement 'SHELXL-97 (Sheldrick, 1997)'
_computing_structure_solution 'SHELXS-97(Sheldrick, 1997)'
_diffrn_ambient_temperature 293(2)
_diffrn_measured_fraction_theta_full 0.989
_diffrn_measured_fraction_theta_max 0.988
_diffrn_measurement_device_type 'Bruker APEX CCD area-detector'
_diffrn_measurement_method '\w scans'
_diffrn_radiation_monochromator graphite
_diffrn_radiation_source 'fine-focus sealed tube'
_diffrn_radiation_type MoK\a
_diffrn_radiation_wavelength 0.71069
_diffrn_reflns_av_R_equivalents 0.0223
_diffrn_reflns_av_sigmaI/netI 0.0517
_diffrn_reflns_limit_h_max 13
_diffrn_reflns_limit_h_min -14
_diffrn_reflns_limit_k_max 15
_diffrn_reflns_limit_k_min -11
_diffrn_reflns_limit_l_max 23
_diffrn_reflns_limit_l_min -23
_diffrn_reflns_number 16131
_diffrn_reflns_theta_full 25.00
_diffrn_reflns_theta_max 25.03
_diffrn_reflns_theta_min 1.54
_diffrn_standards_number 0
_exptl_absorpt_coefficient_mu 2.891
_exptl_absorpt_correction_T_max 0.353
_exptl_absorpt_correction_T_min 0.309
_exptl_absorpt_correction_type multi-scan
_exptl_absorpt_process_details 'SADABS(Sheldrick, 1996)'
_exptl_crystal_colour yellow
_exptl_crystal_density_diffrn 2.276
_exptl_crystal_density_method 'not measured'
_exptl_crystal_description block
_exptl_crystal_F_000 2136
_exptl_crystal_size_max 0.42
_exptl_crystal_size_mid 0.39
_exptl_crystal_size_min 0.36
_refine_diff_density_max 0.775
_refine_diff_density_min -0.973
_refine_diff_density_rms 0.109
_refine_ls_extinction_method none
_refine_ls_goodness_of_fit_ref 1.007
_refine_ls_hydrogen_treatment constr
_refine_ls_matrix_type full
_refine_ls_number_parameters 847
_refine_ls_number_reflns 11203
_refine_ls_number_restraints 0
_refine_ls_restrained_S_all 1.007
_refine_ls_R_factor_all 0.0661
_refine_ls_R_factor_gt 0.0388
_refine_ls_shift/su_max 0.001
_refine_ls_shift/su_mean 0.000
_refine_ls_structure_factor_coef Fsqd
_refine_ls_weighting_details 'calc w=1/[\s^2^(Fo^2^)+(0.0335P)^2^+0.0000P] where P=(Fo^2^+2Fc^2^)/3'
_refine_ls_weighting_scheme calc
_refine_ls_wR_factor_gt 0.0774
_refine_ls_wR_factor_ref 0.0894
_reflns_number_gt 7688
_reflns_number_total 11203
_reflns_threshold_expression >2sigma(I)
_cod_data_source_file ic701463h-file001.cif
_cod_data_source_block mm
_cod_depositor_comments
;
The following automatic conversions were performed:
'_symmetry_cell_setting' value 'Triclinic' changed to 'triclinic'
according to '/home/saulius/struct/CIF-dictionaries/cif_core.dic'
dictionary named 'cif_core.dic' version 2.4.1 from 2010-06-29.

Automatic conversion script
Id: cif_fix_enum 1527 2010-12-29 10:47:43Z saulius 
;
_cod_original_sg_symbol_Hall -P1
_cod_database_code 4304082

loop_
_symmetry_equiv_pos_as_xyz
'x, y, z'
'-x, -y, -z'

loop_
_atom_site_label
_atom_site_type_symbol
_atom_site_fract_x
_atom_site_fract_y
_atom_site_fract_z
_atom_site_U_iso_or_equiv
_atom_site_adp_type
_atom_site_occupancy
_atom_site_symmetry_multiplicity
_atom_site_calc_flag
_atom_site_refinement_flags
_atom_site_disorder_assembly
_atom_site_disorder_group
Cu1 Cu 0.59834(7) -0.23698(6) 0.86350(4) 0.0518(2) Uani 1 1 d . . .
Cu2 Cu 0.05208(10) 0.27719(9) 0.33536(5) 0.0975(4) Uani 1 1 d . . .
Cu3 Cu 0.26206(6) 0.23520(6) 0.73047(5) 0.0652(3) Uani 1 1 d . . .
Cu4 Cu 0.75847(6) 0.75204(5) 0.75046(4) 0.0486(2) Uani 1 1 d . . .
Mo1 Mo 0.37189(5) 0.60296(4) 0.62143(3) 0.04395(15) Uani 1 1 d . . .
Mo2 Mo 0.63308(4) 0.55524(4) 0.55025(2) 0.03039(12) Uani 1 1 d . . .
Mo3 Mo 0.46711(4) 0.37093(4) 0.63234(2) 0.03613(13) Uani 1 1 d . . .
Mo4 Mo 0.59576(4) 0.26284(4) 0.50960(3) 0.03745(14) Uani 1 1 d . . .
Mo5 Mo 1.03154(4) 0.12391(4) 0.86922(2) 0.03369(13) Uani 1 1 d . . .
Mo6 Mo 0.89453(4) 0.22085(4) 0.98501(3) 0.03330(13) Uani 1 1 d . . .
Mo7 Mo 0.87237(4) -0.05592(4) 0.94472(2) 0.03046(12) Uani 1 1 d . . .
Mo8 Mo 0.85838(5) 0.11005(4) 1.13241(3) 0.05834(18) Uani 1 1 d . . .
C1 C -0.3612(6) 0.4990(5) -0.0498(4) 0.067(2) Uani 1 1 d . . .
H1 H -0.3800 0.4322 -0.0451 0.080 Uiso 1 1 calc R . .
C2 C -0.2763(5) 0.6458(4) -0.0387(3) 0.0412(15) Uani 1 1 d . . .
H2 H -0.2237 0.6983 -0.0237 0.049 Uiso 1 1 calc R . .
C3 C -0.4178(6) 0.5604(5) -0.0930(4) 0.074(2) Uani 1 1 d . . .
H3 H -0.4838 0.5424 -0.1231 0.088 Uiso 1 1 calc R . .
C4 C 0.4325(5) -0.1489(5) 0.7713(3) 0.0461(16) Uani 1 1 d . . .
H4 H 0.3902 -0.2091 0.7610 0.055 Uiso 1 1 calc R . .
C5 C 0.5639(5) -0.0385(4) 0.8128(3) 0.0413(15) Uani 1 1 d . . .
H5 H 0.6301 -0.0089 0.8374 0.050 Uiso 1 1 calc R . .
C6 C 0.4870(5) 0.0097(5) 0.7713(3) 0.0450(16) Uani 1 1 d . . .
H6 H 0.4901 0.0770 0.7622 0.054 Uiso 1 1 calc R . .
C7 C 0.3040(5) -0.0464(5) 0.6945(3) 0.0529(18) Uani 1 1 d . . .
H7A H 0.2616 0.0048 0.7140 0.064 Uiso 1 1 calc R . .
H7B H 0.2597 -0.1092 0.6837 0.064 Uiso 1 1 calc R . .
C8 C 0.3322(5) -0.0141(5) 0.6293(3) 0.0485(16) Uani 1 1 d . . .
H8A H 0.3715 -0.0674 0.6090 0.058 Uiso 1 1 calc R . .
H8B H 0.3808 0.0459 0.6411 0.058 Uiso 1 1 calc R . .
C9 C 0.2349(4) 0.0086(5) 0.5756(3) 0.0422(15) Uani 1 1 d . . .
H9A H 0.1882 -0.0521 0.5606 0.051 Uiso 1 1 calc R . .
H9B H 0.1930 0.0598 0.5956 0.051 Uiso 1 1 calc R . .
C10 C 0.2731(5) 0.0456(5) 0.5152(3) 0.0509(17) Uani 1 1 d . . .
H10A H 0.3253 0.1023 0.5316 0.061 Uiso 1 1 calc R . .
H10B H 0.3106 -0.0080 0.4938 0.061 Uiso 1 1 calc R . .
C11 C 0.1819(6) 0.1649(4) 0.4349(3) 0.0477(16) Uani 1 1 d . . .
H11 H 0.2353 0.2169 0.4488 0.057 Uiso 1 1 calc R . .
C12 C 0.0405(6) 0.0786(7) 0.3836(4) 0.073(2) Uani 1 1 d . . .
H12 H -0.0249 0.0589 0.3533 0.088 Uiso 1 1 calc R . .
C13 C 0.0930(5) 0.0228(6) 0.4304(3) 0.063(2) Uani 1 1 d . . .
H13 H 0.0712 -0.0413 0.4392 0.075 Uiso 1 1 calc R . .
C14 C 0.0187(6) 0.4821(6) 0.2969(3) 0.063(2) Uani 1 1 d . . .
H14 H 0.0892 0.5071 0.3168 0.075 Uiso 1 1 calc R . .
C15 C -0.0627(6) 0.5373(5) 0.2661(3) 0.0549(18) Uani 1 1 d . . .
H15 H -0.0587 0.6058 0.2602 0.066 Uiso 1 1 calc R . .
C16 C -0.1217(6) 0.3821(5) 0.2634(3) 0.0592(19) Uani 1 1 d . . .
H16 H -0.1679 0.3243 0.2551 0.071 Uiso 1 1 calc R . .
C17 C -0.2618(5) 0.4954(5) 0.2086(3) 0.0551(18) Uani 1 1 d . . .
H17A H -0.2942 0.5431 0.2382 0.066 Uiso 1 1 calc R . .
H17B H -0.3083 0.4340 0.1981 0.066 Uiso 1 1 calc R . .
C18 C -0.2547(5) 0.5406(5) 0.1415(3) 0.0503(17) Uani 1 1 d . . .
H18A H -0.3269 0.5588 0.1197 0.060 Uiso 1 1 calc R . .
H18B H -0.2084 0.6021 0.1524 0.060 Uiso 1 1 calc R . .
C19 C -0.2102(5) 0.4692(4) 0.0914(3) 0.0458(16) Uani 1 1 d . . .
H19A H -0.2647 0.4152 0.0726 0.055 Uiso 1 1 calc R . .
H19B H -0.1467 0.4389 0.1164 0.055 Uiso 1 1 calc R . .
C20 C -0.1781(5) 0.5182(5) 0.0321(3) 0.0456(16) Uani 1 1 d . . .
H20A H -0.1263 0.5745 0.0507 0.055 Uiso 1 1 calc R . .
H20B H -0.1419 0.4693 0.0057 0.055 Uiso 1 1 calc R . .
C21 C 0.6276(5) -0.1196(5) 0.6580(3) 0.0452(16) Uani 1 1 d . . .
H21 H 0.5749 -0.1700 0.6377 0.054 Uiso 1 1 calc R . .
C22 C 0.6293(4) -0.0236(4) 0.6417(3) 0.0402(14) Uani 1 1 d . . .
H22 H 0.5784 0.0046 0.6090 0.048 Uiso 1 1 calc R . .
C23 C 0.7704(5) -0.0428(4) 0.7226(3) 0.0397(14) Uani 1 1 d . . .
H23 H 0.8346 -0.0293 0.7554 0.048 Uiso 1 1 calc R . .
C24 C 0.7568(5) 0.1306(4) 0.6849(3) 0.0452(16) Uani 1 1 d . . .
H24A H 0.7243 0.1549 0.6413 0.054 Uiso 1 1 calc R . .
H24B H 0.8353 0.1345 0.6887 0.054 Uiso 1 1 calc R . .
C25 C 0.7285(5) 0.2002(4) 0.7430(3) 0.0397(14) Uani 1 1 d . . .
H25A H 0.6499 0.2051 0.7354 0.048 Uiso 1 1 calc R . .
H25B H 0.7514 0.1710 0.7862 0.048 Uiso 1 1 calc R . .
C26 C 0.7800(5) 0.3033(4) 0.7495(3) 0.0457(16) Uani 1 1 d . . .
H26A H 0.7537 0.3342 0.7074 0.055 Uiso 1 1 calc R . .
H26B H 0.8583 0.2983 0.7545 0.055 Uiso 1 1 calc R . .
C27 C 0.7567(5) 0.3707(4) 0.8102(3) 0.0471(16) Uani 1 1 d . . .
H27A H 0.6786 0.3679 0.8084 0.057 Uiso 1 1 calc R . .
H27B H 0.7912 0.3440 0.8525 0.057 Uiso 1 1 calc R . .
C28 C 0.8836(5) 0.5242(4) 0.8571(3) 0.0403(15) Uani 1 1 d . . .
H28 H 0.9332 0.4956 0.8903 0.048 Uiso 1 1 calc R . .
C29 C 0.8856(5) 0.6201(5) 0.8422(3) 0.0464(16) Uani 1 1 d . . .
H29 H 0.9382 0.6700 0.8637 0.056 Uiso 1 1 calc R . .
C30 C 0.7445(5) 0.5460(4) 0.7752(3) 0.0424(15) Uani 1 1 d . . .
H30 H 0.6804 0.5337 0.7422 0.051 Uiso 1 1 calc R . .
C31 C 0.5133(5) 0.2364(5) 0.8908(3) 0.0556(18) Uani 1 1 d . . .
H31 H 0.5842 0.2532 0.9145 0.067 Uiso 1 1 calc R . .
C32 C 0.4672(5) 0.2654(5) 0.8296(3) 0.0492(17) Uani 1 1 d . . .
H32 H 0.5003 0.3069 0.8037 0.059 Uiso 1 1 calc R . .
C33 C 0.3499(6) 0.1724(5) 0.8627(4) 0.0585(19) Uani 1 1 d . . .
H33 H 0.2859 0.1362 0.8642 0.070 Uiso 1 1 calc R . .
C34 C 0.4498(8) 0.1269(6) 0.9756(4) 0.088(3) Uani 1 1 d . . .
H34A H 0.4957 0.1692 1.0136 0.106 Uiso 1 1 calc R . .
H34B H 0.3785 0.1182 0.9872 0.106 Uiso 1 1 calc R . .
C35 C 0.4969(7) 0.0283(6) 0.9681(3) 0.069(2) Uani 1 1 d . . .
H35A H 0.5698 0.0375 0.9590 0.083 Uiso 1 1 calc R . .
H35B H 0.4534 -0.0125 0.9285 0.083 Uiso 1 1 calc R . .
C36 C 0.0399(5) 0.2135(5) 0.6509(3) 0.0531(18) Uani 1 1 d . . .
H36 H 0.0142 0.1715 0.6798 0.064 Uiso 1 1 calc R . .
C37 C -0.0214(5) 0.2502(5) 0.5959(4) 0.0589(19) Uani 1 1 d . . .
H37 H -0.0964 0.2401 0.5808 0.071 Uiso 1 1 calc R . .
C38 C 0.1460(5) 0.3023(5) 0.6058(4) 0.0572(19) Uani 1 1 d . . .
H38 H 0.2075 0.3355 0.5972 0.069 Uiso 1 1 calc R . .
C39 C 0.0186(7) 0.3611(6) 0.5068(4) 0.083(2) Uani 1 1 d . . .
H39A H -0.0500 0.3333 0.4785 0.099 Uiso 1 1 calc R . .
H39B H 0.0744 0.3539 0.4791 0.099 Uiso 1 1 calc R . .
C40 C 0.0085(9) 0.4690(6) 0.5285(4) 0.103(3) Uani 1 1 d . . .
H40A H -0.0521 0.4758 0.5523 0.124 Uiso 1 1 calc R . .
H40B H 0.0743 0.4940 0.5611 0.124 Uiso 1 1 calc R . .
N1 N -0.3641(4) 0.6521(4) -0.0858(3) 0.0455(13) Uani 1 1 d . . .
N2 N -0.2708(4) 0.5551(3) -0.0144(2) 0.0393(12) Uani 1 1 d . . .
N3 N 0.5296(4) -0.1373(4) 0.8133(2) 0.0431(13) Uani 1 1 d . . .
N4 N 0.4038(4) -0.0612(4) 0.7457(2) 0.0402(12) Uani 1 1 d . . .
N5 N 0.1844(4) 0.0777(4) 0.4627(2) 0.0407(12) Uani 1 1 d . . .
N6 N 0.0970(5) 0.1696(5) 0.3864(3) 0.0642(17) Uani 1 1 d . . .
N7 N -0.0188(5) 0.3841(5) 0.2943(3) 0.0663(17) Uani 1 1 d . . .
N8 N -0.1518(4) 0.4718(4) 0.2455(2) 0.0483(14) Uani 1 1 d . . .
N9 N 0.0472(4) 0.3044(4) 0.5670(3) 0.0535(14) Uani 1 1 d . . .
N10 N 0.1473(4) 0.2481(4) 0.6576(3) 0.0501(14) Uani 1 1 d . . .
N11 N 0.3629(4) 0.2236(4) 0.8114(3) 0.0443(13) Uani 1 1 d . . .
N12 N 0.4387(5) 0.1783(4) 0.9122(3) 0.0552(15) Uani 1 1 d . . .
N13 N 0.7213(4) 0.0247(4) 0.6830(2) 0.0389(12) Uani 1 1 d . . .
N14 N 0.7161(4) -0.1309(3) 0.7094(2) 0.0375(11) Uani 1 1 d . . .
N15 N 0.7938(4) 0.4762(3) 0.8134(2) 0.0401(12) Uani 1 1 d . . .
N16 N 0.7991(4) 0.6343(3) 0.7907(2) 0.0432(12) Uani 1 1 d . . .
O1 O 0.7647(3) -0.1373(3) 0.9091(2) 0.0616(13) Uani 1 1 d . . .
O2 O 0.9436(3) -0.0288(3) 0.87889(18) 0.0459(10) Uani 1 1 d . . .
O3 O 0.9944(4) 0.1034(4) 0.78215(19) 0.0606(13) Uani 1 1 d . . .
O4 O 0.9000(3) 0.1745(3) 0.89132(17) 0.0364(9) Uani 1 1 d . . .
O5 O 1.1117(3) 0.2312(3) 0.8842(2) 0.0546(12) Uani 1 1 d . . .
O6 O 0.7670(3) 0.2651(3) 0.9748(2) 0.0498(11) Uani 1 1 d . . .
O7 O 0.9768(3) 0.3265(3) 0.9955(2) 0.0457(10) Uani 1 1 d . . .
O8 O 1.0420(3) 0.1150(3) 0.98743(17) 0.0403(10) Uani 1 1 d . . .
O9 O 0.9205(3) 0.1961(3) 1.08195(18) 0.0406(10) Uani 1 1 d . . .
O10 O 0.7276(5) 0.1416(4) 1.1228(4) 0.119(2) Uani 1 1 d . . .
O11 O 0.9154(6) 0.1405(4) 1.2172(2) 0.109(2) Uani 1 1 d . . .
O12 O 0.8218(3) 0.0557(3) 0.9789(2) 0.0459(10) Uani 1 1 d . . .
O13 O 0.8502(3) -0.0296(3) 1.11524(19) 0.0419(10) Uani 1 1 d . . .
O14 O 0.5230(3) 0.4076(3) 0.71654(19) 0.0543(12) Uani 1 1 d . . .
O15 O 0.3967(3) 0.2610(3) 0.6349(2) 0.0501(11) Uani 1 1 d . . .
O16 O 0.4263(5) 0.6299(3) 0.7063(2) 0.0821(17) Uani 1 1 d . . .
O17 O 0.5401(3) 0.5279(3) 0.60426(19) 0.0451(10) Uani 1 1 d . . .
O18 O 0.3494(3) 0.4587(3) 0.61569(18) 0.0384(9) Uani 1 1 d . . .
O19 O 0.2416(4) 0.6391(4) 0.6133(3) 0.0817(16) Uani 1 1 d . . .
O20 O 0.7538(3) 0.6026(3) 0.5993(2) 0.0536(12) Uani 1 1 d . . .
O21 O 0.5786(3) 0.6457(3) 0.49420(18) 0.0420(10) Uani 1 1 d . . .
O22 O 0.6538(3) 0.4403(3) 0.50084(18) 0.0422(10) Uani 1 1 d . . .
O23 O 0.5927(3) 0.3253(3) 0.59956(18) 0.0388(9) Uani 1 1 d . . .
O24 O 0.5237(3) 0.1522(3) 0.5065(2) 0.0503(11) Uani 1 1 d . . .
O25 O 0.7281(3) 0.2290(3) 0.5199(2) 0.0577(12) Uani 1 1 d . . .
O26 O 0.5619(3) 0.2887(3) 0.41593(18) 0.0394(9) Uani 1 1 d . . .

loop_
_atom_site_aniso_label
_atom_site_aniso_U_11
_atom_site_aniso_U_22
_atom_site_aniso_U_33
_atom_site_aniso_U_23
_atom_site_aniso_U_13
_atom_site_aniso_U_12
Cu1 0.0600(5) 0.0489(5) 0.0481(5) 0.0196(4) 0.0060(4) 0.0152(4)
Cu2 0.1270(9) 0.1148(9) 0.0793(7) 0.0670(7) 0.0525(7) 0.0772(8)
Cu3 0.0476(5) 0.0473(5) 0.0872(7) 0.0029(5) -0.0187(5) 0.0102(4)
Cu4 0.0593(5) 0.0278(4) 0.0599(5) 0.0113(4) 0.0120(4) -0.0008(4)
Mo1 0.0606(4) 0.0324(3) 0.0450(3) 0.0059(2) 0.0253(3) -0.0016(3)
Mo2 0.0277(3) 0.0298(3) 0.0312(3) 0.0095(2) -0.0019(2) -0.0077(2)
Mo3 0.0359(3) 0.0359(3) 0.0369(3) 0.0129(2) 0.0045(2) -0.0064(2)
Mo4 0.0322(3) 0.0387(3) 0.0408(3) 0.0123(2) 0.0022(2) -0.0011(2)
Mo5 0.0386(3) 0.0323(3) 0.0300(3) 0.0119(2) 0.0027(2) -0.0047(2)
Mo6 0.0299(3) 0.0282(3) 0.0419(3) 0.0126(2) 0.0025(2) 0.0038(2)
Mo7 0.0263(3) 0.0282(3) 0.0331(3) 0.0103(2) -0.0061(2) -0.0040(2)
Mo8 0.0782(5) 0.0349(3) 0.0725(4) 0.0117(3) 0.0382(4) 0.0005(3)
C1 0.065(5) 0.047(4) 0.078(5) 0.018(4) -0.013(4) -0.021(4)
C2 0.043(4) 0.030(3) 0.052(4) 0.010(3) 0.009(3) -0.002(3)
C3 0.054(5) 0.057(5) 0.095(6) 0.029(4) -0.028(4) -0.017(4)
C4 0.056(4) 0.041(4) 0.045(4) 0.015(3) 0.012(3) 0.008(3)
C5 0.056(4) 0.035(4) 0.033(3) 0.004(3) 0.007(3) 0.010(3)
C6 0.054(4) 0.037(4) 0.046(4) 0.006(3) 0.016(3) 0.005(3)
C7 0.048(4) 0.066(5) 0.043(4) 0.018(3) -0.001(3) 0.007(3)
C8 0.047(4) 0.059(4) 0.040(4) 0.013(3) 0.005(3) 0.007(3)
C9 0.042(4) 0.044(4) 0.039(3) 0.013(3) 0.000(3) 0.007(3)
C10 0.044(4) 0.063(5) 0.045(4) 0.019(3) 0.000(3) 0.009(3)
C11 0.066(5) 0.029(3) 0.055(4) 0.016(3) 0.022(4) 0.004(3)
C12 0.045(4) 0.118(7) 0.055(5) 0.034(5) -0.006(4) -0.009(5)
C13 0.053(4) 0.074(5) 0.054(4) 0.027(4) -0.010(4) -0.016(4)
C14 0.072(5) 0.073(6) 0.042(4) -0.004(4) 0.013(4) 0.010(5)
C15 0.059(5) 0.047(4) 0.057(4) 0.003(4) 0.008(4) 0.002(4)
C16 0.078(6) 0.057(5) 0.055(4) 0.024(4) 0.032(4) 0.009(4)
C17 0.056(4) 0.062(5) 0.053(4) 0.017(4) 0.017(3) 0.016(4)
C18 0.050(4) 0.053(4) 0.050(4) 0.019(3) 0.009(3) 0.012(3)
C19 0.053(4) 0.040(4) 0.046(4) 0.013(3) 0.007(3) 0.015(3)
C20 0.048(4) 0.045(4) 0.047(4) 0.018(3) 0.010(3) 0.014(3)
C21 0.043(4) 0.043(4) 0.045(4) -0.004(3) 0.005(3) -0.010(3)
C22 0.036(4) 0.041(4) 0.041(3) 0.008(3) 0.002(3) 0.003(3)
C23 0.040(4) 0.036(4) 0.042(4) 0.007(3) 0.003(3) -0.001(3)
C24 0.050(4) 0.035(4) 0.051(4) 0.016(3) 0.004(3) -0.005(3)
C25 0.044(4) 0.039(4) 0.039(3) 0.016(3) 0.007(3) 0.011(3)
C26 0.043(4) 0.043(4) 0.048(4) 0.007(3) 0.001(3) -0.005(3)
C27 0.062(4) 0.028(3) 0.049(4) 0.015(3) 0.000(3) -0.006(3)
C28 0.042(4) 0.040(4) 0.037(3) 0.002(3) 0.004(3) -0.001(3)
C29 0.051(4) 0.043(4) 0.039(4) -0.007(3) 0.003(3) -0.009(3)
C30 0.043(4) 0.037(4) 0.045(4) 0.011(3) 0.000(3) 0.001(3)
C31 0.044(4) 0.050(4) 0.064(5) 0.007(4) -0.010(3) -0.008(3)
C32 0.044(4) 0.048(4) 0.054(4) 0.016(3) 0.002(3) -0.007(3)
C33 0.049(4) 0.051(5) 0.086(5) 0.019(4) 0.034(4) 0.005(3)
C34 0.150(8) 0.070(6) 0.060(5) 0.024(4) 0.048(5) 0.027(6)
C35 0.106(6) 0.064(5) 0.046(4) 0.018(4) 0.026(4) 0.013(4)
C36 0.035(4) 0.061(5) 0.062(4) 0.020(4) 0.000(3) -0.011(3)
C37 0.034(4) 0.055(5) 0.085(5) 0.015(4) 0.000(4) -0.012(3)
C38 0.043(4) 0.045(4) 0.084(5) 0.014(4) 0.009(4) -0.002(3)
C39 0.106(7) 0.067(6) 0.079(6) 0.030(5) 0.017(5) 0.018(5)
C40 0.191(10) 0.063(6) 0.060(5) 0.017(4) 0.024(6) 0.044(6)
N1 0.044(3) 0.040(3) 0.053(3) 0.016(3) 0.003(3) 0.002(3)
N2 0.048(3) 0.032(3) 0.040(3) 0.019(2) 0.008(2) 0.005(2)
N3 0.052(3) 0.041(3) 0.037(3) 0.010(2) 0.006(2) 0.012(3)
N4 0.040(3) 0.043(3) 0.040(3) 0.020(2) 0.005(2) 0.010(2)
N5 0.043(3) 0.041(3) 0.039(3) 0.012(2) 0.006(2) 0.000(2)
N6 0.061(4) 0.087(5) 0.055(4) 0.036(3) 0.020(3) 0.033(4)
N7 0.078(5) 0.083(5) 0.050(4) 0.035(3) 0.024(3) 0.028(4)
N8 0.060(4) 0.049(4) 0.042(3) 0.019(3) 0.016(3) 0.018(3)
N9 0.056(4) 0.042(3) 0.058(4) 0.012(3) -0.003(3) 0.003(3)
N10 0.036(3) 0.044(3) 0.065(4) 0.002(3) 0.000(3) -0.001(3)
N11 0.034(3) 0.041(3) 0.057(3) 0.009(3) 0.003(2) 0.007(2)
N12 0.068(4) 0.052(4) 0.051(3) 0.017(3) 0.018(3) 0.011(3)
N13 0.042(3) 0.031(3) 0.042(3) 0.005(2) 0.004(2) -0.008(2)
N14 0.041(3) 0.025(3) 0.045(3) 0.002(2) 0.008(2) -0.001(2)
N15 0.040(3) 0.026(3) 0.051(3) 0.006(2) 0.000(2) -0.004(2)
N16 0.057(3) 0.028(3) 0.045(3) 0.008(2) 0.009(3) -0.002(2)
O1 0.053(3) 0.052(3) 0.069(3) 0.015(2) -0.014(2) -0.027(2)
O2 0.064(3) 0.032(2) 0.040(2) 0.0021(19) 0.010(2) -0.007(2)
O3 0.078(3) 0.074(3) 0.030(2) 0.018(2) 0.006(2) -0.002(3)
O4 0.038(2) 0.036(2) 0.034(2) 0.0166(18) -0.0035(17) -0.0005(18)
O5 0.045(3) 0.038(3) 0.082(3) 0.004(2) 0.020(2) -0.009(2)
O6 0.034(2) 0.048(3) 0.066(3) 0.012(2) 0.003(2) 0.012(2)
O7 0.048(3) 0.032(2) 0.056(3) 0.005(2) 0.010(2) -0.0071(19)
O8 0.039(2) 0.054(3) 0.030(2) 0.0132(19) 0.0046(17) 0.019(2)
O9 0.044(2) 0.036(2) 0.040(2) 0.0004(18) 0.0049(18) -0.0014(18)
O10 0.099(4) 0.070(4) 0.224(7) 0.045(4) 0.103(5) 0.027(3)
O11 0.226(7) 0.063(4) 0.045(3) 0.005(3) 0.046(4) -0.006(4)
O12 0.040(2) 0.034(2) 0.070(3) 0.020(2) 0.020(2) 0.0026(18)
O13 0.046(2) 0.036(2) 0.048(2) 0.0098(19) 0.0197(19) 0.0033(19)
O14 0.065(3) 0.060(3) 0.036(2) 0.016(2) 0.002(2) -0.011(2)
O15 0.049(3) 0.044(3) 0.060(3) 0.017(2) 0.014(2) -0.008(2)
O16 0.157(5) 0.045(3) 0.044(3) -0.002(2) 0.024(3) -0.007(3)
O17 0.049(3) 0.040(3) 0.053(3) 0.018(2) 0.020(2) -0.0004(19)
O18 0.039(2) 0.036(2) 0.045(2) 0.0142(19) 0.0150(18) -0.0029(18)
O19 0.078(4) 0.063(3) 0.131(5) 0.034(3) 0.073(3) 0.025(3)
O20 0.038(2) 0.059(3) 0.054(3) 0.011(2) -0.013(2) -0.016(2)
O21 0.055(3) 0.036(2) 0.036(2) 0.0114(18) 0.0061(19) 0.0006(19)
O22 0.052(3) 0.038(2) 0.035(2) 0.0087(19) 0.0024(19) -0.0029(19)
O23 0.034(2) 0.042(2) 0.040(2) 0.0184(19) -0.0016(17) -0.0018(18)
O24 0.054(3) 0.038(3) 0.058(3) 0.013(2) 0.004(2) -0.005(2)
O25 0.037(2) 0.064(3) 0.072(3) 0.020(3) 0.006(2) 0.005(2)
O26 0.050(2) 0.025(2) 0.042(2) 0.0014(18) 0.0091(19) -0.0050(18)

loop_
_atom_type_symbol
_atom_type_description
_atom_type_scat_dispersion_real
_atom_type_scat_dispersion_imag
_atom_type_scat_source
C C 0.0033 0.0016 'International Tables Vol C Tables 4.2.6.8 and 6.1.1.4'
H H 0.0000 0.0000 'International Tables Vol C Tables 4.2.6.8 and 6.1.1.4'
N N 0.0061 0.0033 'International Tables Vol C Tables 4.2.6.8 and 6.1.1.4'
O O 0.0106 0.0060 'International Tables Vol C Tables 4.2.6.8 and 6.1.1.4'
Cu Cu 0.3201 1.2651 'International Tables Vol C Tables 4.2.6.8 and 6.1.1.4'
Mo Mo -1.6832 0.6857 'International Tables Vol C Tables 4.2.6.8 and 6.1.1.4'

loop_
_geom_angle_atom_site_label_1
_geom_angle_atom_site_label_2
_geom_angle_atom_site_label_3
_geom_angle
_geom_angle_site_symmetry_1
_geom_angle_site_symmetry_3
_geom_angle_publ_flag
N3 Cu1 N1 167.3(2) . 1_646 ?
N3 Cu1 O1 95.31(19) . . ?
N1 Cu1 O1 96.18(19) 1_646 . ?
N7 Cu2 N6 167.3(3) . . ?
N10 Cu3 N11 172.1(2) . . ?
N16 Cu4 N14 179.2(2) . 1_565 ?
O16 Mo1 O19 104.7(3) . . ?
O16 Mo1 O18 100.68(19) . . ?
O19 Mo1 O18 100.5(2) . . ?
O16 Mo1 O26 100.4(2) . 2_666 ?
O19 Mo1 O26 101.33(19) . 2_666 ?
O18 Mo1 O26 144.48(15) . 2_666 ?
O16 Mo1 O22 164.2(2) . 2_666 ?
O19 Mo1 O22 90.8(2) . 2_666 ?
O18 Mo1 O22 79.44(14) . 2_666 ?
O26 Mo1 O22 72.62(14) 2_666 2_666 ?
O16 Mo1 O17 89.4(2) . . ?
O19 Mo1 O17 165.3(2) . . ?
O18 Mo1 O17 72.33(14) . . ?
O26 Mo1 O17 79.65(14) 2_666 . ?
O22 Mo1 O17 75.45(13) 2_666 . ?
O20 Mo2 O21 109.03(19) . . ?
O20 Mo2 O17 110.11(19) . . ?
O21 Mo2 O17 109.90(17) . . ?
O20 Mo2 O22 109.61(19) . . ?
O21 Mo2 O22 110.05(16) . . ?
O17 Mo2 O22 108.14(17) . . ?
O14 Mo3 O15 103.78(19) . . ?
O14 Mo3 O18 101.99(19) . . ?
O15 Mo3 O18 99.78(17) . . ?
O14 Mo3 O23 100.30(18) . . ?
O15 Mo3 O23 102.60(18) . . ?
O18 Mo3 O23 143.43(15) . . ?
O14 Mo3 O17 88.10(17) . . ?
O15 Mo3 O17 167.25(16) . . ?
O18 Mo3 O17 72.81(14) . . ?
O23 Mo3 O17 79.37(14) . . ?
O14 Mo3 O21 164.27(16) . 2_666 ?
O15 Mo3 O21 91.59(16) . 2_666 ?
O18 Mo3 O21 78.23(14) . 2_666 ?
O23 Mo3 O21 72.62(13) . 2_666 ?
O17 Mo3 O21 76.89(13) . 2_666 ?
O24 Mo4 O25 104.2(2) . . ?
O24 Mo4 O26 101.08(17) . . ?
O25 Mo4 O26 103.11(18) . . ?
O24 Mo4 O23 102.61(18) . . ?
O25 Mo4 O23 101.04(18) . . ?
O26 Mo4 O23 140.59(15) . . ?
O24 Mo4 O22 164.97(16) . . ?
O25 Mo4 O22 90.22(17) . . ?
O26 Mo4 O22 70.92(13) . . ?
O23 Mo4 O22 78.34(14) . . ?
O24 Mo4 O21 88.83(16) . 2_666 ?
O25 Mo4 O21 166.16(17) . 2_666 ?
O26 Mo4 O21 78.49(14) . 2_666 ?
O23 Mo4 O21 71.01(13) . 2_666 ?
O22 Mo4 O21 77.22(12) . 2_666 ?
O5 Mo5 O3 104.7(2) . . ?
O5 Mo5 O4 100.60(17) . . ?
O3 Mo5 O4 100.08(19) . . ?
O5 Mo5 O13 96.66(18) . 2_757 ?
O3 Mo5 O13 99.78(19) . 2_757 ?
O4 Mo5 O13 149.33(15) . 2_757 ?
O5 Mo5 O2 164.65(17) . . ?
O3 Mo5 O2 89.89(18) . . ?
O4 Mo5 O2 81.00(14) . . ?
O13 Mo5 O2 75.90(14) 2_757 . ?
O5 Mo5 O8 92.00(18) . . ?
O3 Mo5 O8 162.90(18) . . ?
O4 Mo5 O8 72.89(13) . . ?
O13 Mo5 O8 81.39(14) 2_757 . ?
O2 Mo5 O8 73.76(13) . . ?
O7 Mo6 O6 104.04(19) . . ?
O7 Mo6 O4 99.34(17) . . ?
O6 Mo6 O4 100.65(17) . . ?
O7 Mo6 O9 96.81(17) . . ?
O6 Mo6 O9 101.01(18) . . ?
O4 Mo6 O9 148.86(15) . . ?
O7 Mo6 O12 165.71(16) . . ?
O6 Mo6 O12 90.03(16) . . ?
O4 Mo6 O12 80.13(14) . . ?
O9 Mo6 O12 77.75(15) . . ?
O7 Mo6 O8 92.25(16) . . ?
O6 Mo6 O8 163.29(17) . . ?
O4 Mo6 O8 72.53(13) . . ?
O9 Mo6 O8 80.41(14) . . ?
O12 Mo6 O8 73.90(13) . . ?
O1 Mo7 O12 108.1(2) . . ?
O1 Mo7 O2 108.70(19) . . ?
O12 Mo7 O2 109.74(18) . . ?
O1 Mo7 O8 108.08(19) . 2_757 ?
O12 Mo7 O8 110.46(17) . 2_757 ?
O2 Mo7 O8 111.63(17) . 2_757 ?
O10 Mo8 O11 106.6(3) . . ?
O10 Mo8 O9 104.7(2) . . ?
O11 Mo8 O9 107.8(2) . . ?
O10 Mo8 O13 104.2(2) . . ?
O11 Mo8 O13 107.7(2) . . ?
O9 Mo8 O13 124.55(16) . . ?
C3 C1 N2 106.1(6) . . ?
C3 C1 H1 126.9 . . ?
N2 C1 H1 126.9 . . ?
N1 C2 N2 112.2(5) . . ?
N1 C2 H2 123.9 . . ?
N2 C2 H2 123.9 . . ?
C1 C3 N1 109.9(6) . . ?
C1 C3 H3 125.0 . . ?
N1 C3 H3 125.0 . . ?
N3 C4 N4 110.5(6) . . ?
N3 C4 H4 124.7 . . ?
N4 C4 H4 124.7 . . ?
C6 C5 N3 110.0(5) . . ?
C6 C5 H5 125.0 . . ?
N3 C5 H5 125.0 . . ?
C5 C6 N4 105.7(6) . . ?
C5 C6 H6 127.2 . . ?
N4 C6 H6 127.2 . . ?
N4 C7 C8 110.8(5) . . ?
N4 C7 H7A 109.5 . . ?
C8 C7 H7A 109.5 . . ?
N4 C7 H7B 109.5 . . ?
C8 C7 H7B 109.5 . . ?
H7A C7 H7B 108.1 . . ?
C7 C8 C9 114.3(5) . . ?
C7 C8 H8A 108.7 . . ?
C9 C8 H8A 108.7 . . ?
C7 C8 H8B 108.7 . . ?
C9 C8 H8B 108.7 . . ?
H8A C8 H8B 107.6 . . ?
C10 C9 C8 109.5(5) . . ?
C10 C9 H9A 109.8 . . ?
C8 C9 H9A 109.8 . . ?
C10 C9 H9B 109.8 . . ?
C8 C9 H9B 109.8 . . ?
H9A C9 H9B 108.2 . . ?
N5 C10 C9 113.4(5) . . ?
N5 C10 H10A 108.9 . . ?
C9 C10 H10A 108.9 . . ?
N5 C10 H10B 108.9 . . ?
C9 C10 H10B 108.9 . . ?
H10A C10 H10B 107.7 . . ?
N6 C11 N5 112.6(6) . . ?
N6 C11 H11 123.7 . . ?
N5 C11 H11 123.7 . . ?
C13 C12 N6 110.1(6) . . ?
C13 C12 H12 124.9 . . ?
N6 C12 H12 124.9 . . ?
C12 C13 N5 106.4(7) . . ?
C12 C13 H13 126.8 . . ?
N5 C13 H13 126.8 . . ?
C15 C14 N7 109.3(7) . . ?
C15 C14 H14 125.4 . . ?
N7 C14 H14 125.4 . . ?
C14 C15 N8 106.1(7) . . ?
C14 C15 H15 127.0 . . ?
N8 C15 H15 127.0 . . ?
N7 C16 N8 112.0(7) . . ?
N7 C16 H16 124.0 . . ?
N8 C16 H16 124.0 . . ?
N8 C17 C18 110.6(5) . . ?
N8 C17 H17A 109.5 . . ?
C18 C17 H17A 109.5 . . ?
N8 C17 H17B 109.5 . . ?
C18 C17 H17B 109.5 . . ?
H17A C17 H17B 108.1 . . ?
C19 C18 C17 112.7(5) . . ?
C19 C18 H18A 109.0 . . ?
C17 C18 H18A 109.0 . . ?
C19 C18 H18B 109.0 . . ?
C17 C18 H18B 109.0 . . ?
H18A C18 H18B 107.8 . . ?
C18 C19 C20 114.2(5) . . ?
C18 C19 H19A 108.7 . . ?
C20 C19 H19A 108.7 . . ?
C18 C19 H19B 108.7 . . ?
C20 C19 H19B 108.7 . . ?
H19A C19 H19B 107.6 . . ?
N2 C20 C19 113.2(5) . . ?
N2 C20 H20A 108.9 . . ?
C19 C20 H20A 108.9 . . ?
N2 C20 H20B 108.9 . . ?
C19 C20 H20B 108.9 . . ?
H20A C20 H20B 107.7 . . ?
C22 C21 N14 109.0(5) . . ?
C22 C21 H21 125.5 . . ?
N14 C21 H21 125.5 . . ?
C21 C22 N13 106.5(5) . . ?
C21 C22 H22 126.8 . . ?
N13 C22 H22 126.8 . . ?
N14 C23 N13 111.2(5) . . ?
N14 C23 H23 124.4 . . ?
N13 C23 H23 124.4 . . ?
N13 C24 C25 114.9(5) . . ?
N13 C24 H24A 108.5 . . ?
C25 C24 H24A 108.5 . . ?
N13 C24 H24B 108.5 . . ?
C25 C24 H24B 108.5 . . ?
H24A C24 H24B 107.5 . . ?
C26 C25 C24 113.2(5) . . ?
C26 C25 H25A 108.9 . . ?
C24 C25 H25A 108.9 . . ?
C26 C25 H25B 108.9 . . ?
C24 C25 H25B 108.9 . . ?
H25A C25 H25B 107.8 . . ?
C25 C26 C27 113.0(5) . . ?
C25 C26 H26A 109.0 . . ?
C27 C26 H26A 109.0 . . ?
C25 C26 H26B 109.0 . . ?
C27 C26 H26B 109.0 . . ?
H26A C26 H26B 107.8 . . ?
N15 C27 C26 114.8(5) . . ?
N15 C27 H27A 108.6 . . ?
C26 C27 H27A 108.6 . . ?
N15 C27 H27B 108.6 . . ?
C26 C27 H27B 108.6 . . ?
H27A C27 H27B 107.6 . . ?
C29 C28 N15 106.3(5) . . ?
C29 C28 H28 126.9 . . ?
N15 C28 H28 126.9 . . ?
C28 C29 N16 110.1(5) . . ?
C28 C29 H29 124.9 . . ?
N16 C29 H29 124.9 . . ?
N16 C30 N15 110.9(5) . . ?
N16 C30 H30 124.5 . . ?
N15 C30 H30 124.5 . . ?
C32 C31 N12 108.0(6) . . ?
C32 C31 H31 126.0 . . ?
N12 C31 H31 126.0 . . ?
C31 C32 N11 108.5(6) . . ?
C31 C32 H32 125.8 . . ?
N11 C32 H32 125.8 . . ?
N11 C33 N12 112.1(6) . . ?
N11 C33 H33 123.9 . . ?
N12 C33 H33 123.9 . . ?
C35 C34 N12 112.4(6) . . ?
C35 C34 H34A 109.1 . . ?
N12 C34 H34A 109.1 . . ?
C35 C34 H34B 109.1 . . ?
N12 C34 H34B 109.1 . . ?
H34A C34 H34B 107.9 . . ?
C34 C35 C35 113.0(7) . 2_657 ?
C34 C35 H35A 109.0 . . ?
C35 C35 H35A 109.0 2_657 . ?
C34 C35 H35B 109.0 . . ?
C35 C35 H35B 109.0 2_657 . ?
H35A C35 H35B 107.8 . . ?
C37 C36 N10 109.1(6) . . ?
C37 C36 H36 125.4 . . ?
N10 C36 H36 125.4 . . ?
C36 C37 N9 106.7(6) . . ?
C36 C37 H37 126.7 . . ?
N9 C37 H37 126.7 . . ?
N10 C38 N9 112.4(6) . . ?
N10 C38 H38 123.8 . . ?
N9 C38 H38 123.8 . . ?
N9 C39 C40 110.9(6) . . ?
N9 C39 H39A 109.5 . . ?
C40 C39 H39A 109.5 . . ?
N9 C39 H39B 109.5 . . ?
C40 C39 H39B 109.5 . . ?
H39A C39 H39B 108.1 . . ?
C40 C40 C39 113.6(9) 2_566 . ?
C40 C40 H40A 108.9 2_566 . ?
C39 C40 H40A 108.9 . . ?
C40 C40 H40B 108.9 2_566 . ?
C39 C40 H40B 108.9 . . ?
H40A C40 H40B 107.7 . . ?
C2 N1 C3 105.4(5) . . ?
C2 N1 Cu1 126.6(4) . 1_464 ?
C3 N1 Cu1 127.9(4) . 1_464 ?
C2 N2 C1 106.3(5) . . ?
C2 N2 C20 126.4(5) . . ?
C1 N2 C20 126.5(5) . . ?
C4 N3 C5 105.8(5) . . ?
C4 N3 Cu1 125.3(4) . . ?
C5 N3 Cu1 128.9(4) . . ?
C4 N4 C6 108.0(5) . . ?
C4 N4 C7 125.8(5) . . ?
C6 N4 C7 126.0(5) . . ?
C11 N5 C13 106.6(5) . . ?
C11 N5 C10 126.2(5) . . ?
C13 N5 C10 127.1(5) . . ?
C11 N6 C12 104.2(5) . . ?
C11 N6 Cu2 129.2(5) . . ?
C12 N6 Cu2 126.4(5) . . ?
C16 N7 C14 105.5(6) . . ?
C16 N7 Cu2 125.6(6) . . ?
C14 N7 Cu2 128.5(6) . . ?
C16 N8 C15 107.1(6) . . ?
C16 N8 C17 125.8(6) . . ?
C15 N8 C17 127.1(6) . . ?
C38 N9 C37 107.3(6) . . ?
C38 N9 C39 125.4(6) . . ?
C37 N9 C39 127.2(6) . . ?
C38 N10 C36 104.5(5) . . ?
C38 N10 Cu3 127.8(5) . . ?
C36 N10 Cu3 127.2(5) . . ?
C33 N11 C32 105.3(5) . . ?
C33 N11 Cu3 127.3(5) . . ?
C32 N11 Cu3 127.4(4) . . ?
C33 N12 C31 106.1(5) . . ?
C33 N12 C34 124.7(7) . . ?
C31 N12 C34 129.1(7) . . ?
C23 N13 C22 107.1(5) . . ?
C23 N13 C24 126.3(5) . . ?
C22 N13 C24 126.6(5) . . ?
C23 N14 C21 106.3(5) . . ?
C23 N14 Cu4 125.4(4) . 1_545 ?
C21 N14 Cu4 128.2(4) . 1_545 ?
C30 N15 C28 106.9(5) . . ?
C30 N15 C27 126.1(5) . . ?
C28 N15 C27 127.0(5) . . ?
C30 N16 C29 105.7(5) . . ?
C30 N16 Cu4 125.0(4) . . ?
C29 N16 Cu4 129.2(4) . . ?
Mo7 O1 Cu1 173.0(3) . . ?
Mo7 O2 Mo5 127.01(19) . . ?
Mo5 O4 Mo6 119.91(17) . . ?
Mo7 O8 Mo5 136.57(19) 2_757 . ?
Mo7 O8 Mo6 133.60(18) 2_757 . ?
Mo5 O8 Mo6 89.81(12) . . ?
Mo8 O9 Mo6 134.72(19) . . ?
Mo7 O12 Mo6 127.47(19) . . ?
Mo8 O13 Mo5 128.4(2) . 2_757 ?
Mo2 O17 Mo3 132.5(2) . . ?
Mo2 O17 Mo1 131.97(19) . . ?
Mo3 O17 Mo1 87.63(12) . . ?
Mo3 O18 Mo1 122.30(18) . . ?
Mo2 O21 Mo3 129.10(19) . 2_666 ?
Mo2 O21 Mo4 128.53(18) . 2_666 ?
Mo3 O21 Mo4 86.26(11) 2_666 2_666 ?
Mo2 O22 Mo1 130.96(19) . 2_666 ?
Mo2 O22 Mo4 130.59(19) . . ?
Mo1 O22 Mo4 87.59(12) 2_666 . ?
Mo4 O23 Mo3 126.38(18) . . ?
Mo4 O26 Mo1 124.44(18) . 2_666 ?

loop_
_geom_bond_atom_site_label_1
_geom_bond_atom_site_label_2
_geom_bond_distance
_geom_bond_site_symmetry_2
_geom_bond_publ_flag
Cu1 N3 1.862(5) . ?
Cu1 N1 1.883(5) 1_646 ?
Cu1 O1 2.406(4) . ?
Cu2 N7 1.865(6) . ?
Cu2 N6 1.867(6) . ?
Cu3 N10 1.853(5) . ?
Cu3 N11 1.859(5) . ?
Cu4 N16 1.864(5) . ?
Cu4 N14 1.867(5) 1_565 ?
Mo1 O16 1.685(4) . ?
Mo1 O19 1.694(5) . ?
Mo1 O18 1.918(4) . ?
Mo1 O26 1.921(4) 2_666 ?
Mo1 O22 2.389(4) 2_666 ?
Mo1 O17 2.421(4) . ?
Mo2 O20 1.696(3) . ?
Mo2 O21 1.776(4) . ?
Mo2 O17 1.780(4) . ?
Mo2 O22 1.783(4) . ?
Mo3 O14 1.695(4) . ?
Mo3 O15 1.696(4) . ?
Mo3 O18 1.901(4) . ?
Mo3 O23 1.905(4) . ?
Mo3 O17 2.411(4) . ?
Mo3 O21 2.446(3) 2_666 ?
Mo4 O24 1.693(4) . ?
Mo4 O25 1.706(4) . ?
Mo4 O26 1.889(4) . ?
Mo4 O23 1.897(4) . ?
Mo4 O22 2.480(4) . ?
Mo4 O21 2.517(4) 2_666 ?
Mo5 O5 1.688(4) . ?
Mo5 O3 1.689(4) . ?
Mo5 O4 1.906(4) . ?
Mo5 O13 1.962(4) 2_757 ?
Mo5 O2 2.324(4) . ?
Mo5 O8 2.334(3) . ?
Mo6 O7 1.689(4) . ?
Mo6 O6 1.697(4) . ?
Mo6 O4 1.911(4) . ?
Mo6 O9 1.946(4) . ?
Mo6 O12 2.335(4) . ?
Mo6 O8 2.346(4) . ?
Mo7 O1 1.697(4) . ?
Mo7 O12 1.753(4) . ?
Mo7 O2 1.775(4) . ?
Mo7 O8 1.806(3) 2_757 ?
Mo8 O10 1.679(5) . ?
Mo8 O11 1.696(5) . ?
Mo8 O9 1.841(4) . ?
Mo8 O13 1.849(4) . ?
C1 C3 1.354(9) . ?
C1 N2 1.366(7) . ?
C1 H1 0.9300 . ?
C2 N1 1.307(7) . ?
C2 N2 1.340(7) . ?
C2 H2 0.9300 . ?
C3 N1 1.356(8) . ?
C3 H3 0.9300 . ?
C4 N3 1.328(7) . ?
C4 N4 1.345(7) . ?
C4 H4 0.9300 . ?
C5 C6 1.357(7) . ?
C5 N3 1.371(7) . ?
C5 H5 0.9300 . ?
C6 N4 1.370(7) . ?
C6 H6 0.9300 . ?
C7 N4 1.480(7) . ?
C7 C8 1.502(8) . ?
C7 H7A 0.9700 . ?
C7 H7B 0.9700 . ?
C8 C9 1.511(7) . ?
C8 H8A 0.9700 . ?
C8 H8B 0.9700 . ?
C9 C10 1.493(7) . ?
C9 H9A 0.9700 . ?
C9 H9B 0.9700 . ?
C10 N5 1.469(7) . ?
C10 H10A 0.9700 . ?
C10 H10B 0.9700 . ?
C11 N6 1.294(7) . ?
C11 N5 1.330(7) . ?
C11 H11 0.9300 . ?
C12 C13 1.329(9) . ?
C12 N6 1.375(9) . ?
C12 H12 0.9300 . ?
C13 N5 1.352(7) . ?
C13 H13 0.9300 . ?
C14 C15 1.354(9) . ?
C14 N7 1.364(9) . ?
C14 H14 0.9300 . ?
C15 N8 1.366(8) . ?
C15 H15 0.9300 . ?
C16 N7 1.312(8) . ?
C16 N8 1.321(8) . ?
C16 H16 0.9300 . ?
C17 N8 1.484(7) . ?
C17 C18 1.529(8) . ?
C17 H17A 0.9700 . ?
C17 H17B 0.9700 . ?
C18 C19 1.500(8) . ?
C18 H18A 0.9700 . ?
C18 H18B 0.9700 . ?
C19 C20 1.512(7) . ?
C19 H19A 0.9700 . ?
C19 H19B 0.9700 . ?
C20 N2 1.462(7) . ?
C20 H20A 0.9700 . ?
C20 H20B 0.9700 . ?
C21 C22 1.346(8) . ?
C21 N14 1.374(7) . ?
C21 H21 0.9300 . ?
C22 N13 1.377(6) . ?
C22 H22 0.9300 . ?
C23 N14 1.314(7) . ?
C23 N13 1.333(7) . ?
C23 H23 0.9300 . ?
C24 N13 1.458(7) . ?
C24 C25 1.508(8) . ?
C24 H24A 0.9700 . ?
C24 H24B 0.9700 . ?
C25 C26 1.481(8) . ?
C25 H25A 0.9700 . ?
C25 H25B 0.9700 . ?
C26 C27 1.505(8) . ?
C26 H26A 0.9700 . ?
C26 H26B 0.9700 . ?
C27 N15 1.455(7) . ?
C27 H27A 0.9700 . ?
C27 H27B 0.9700 . ?
C28 C29 1.336(8) . ?
C28 N15 1.375(6) . ?
C28 H28 0.9300 . ?
C29 N16 1.366(7) . ?
C29 H29 0.9300 . ?
C30 N16 1.319(7) . ?
C30 N15 1.342(7) . ?
C30 H30 0.9300 . ?
C31 C32 1.335(8) . ?
C31 N12 1.352(8) . ?
C31 H31 0.9300 . ?
C32 N11 1.372(7) . ?
C32 H32 0.9300 . ?
C33 N11 1.310(8) . ?
C33 N12 1.326(8) . ?
C33 H33 0.9300 . ?
C34 C35 1.456(9) . ?
C34 N12 1.473(8) . ?
C34 H34A 0.9700 . ?
C34 H34B 0.9700 . ?
C35 C35 1.524(12) 2_657 ?
C35 H35A 0.9700 . ?
C35 H35B 0.9700 . ?
C36 C37 1.346(8) . ?
C36 N10 1.386(7) . ?
C36 H36 0.9300 . ?
C37 N9 1.349(8) . ?
C37 H37 0.9300 . ?
C38 N10 1.307(8) . ?
C38 N9 1.325(7) . ?
C38 H38 0.9300 . ?
C39 N9 1.464(8) . ?
C39 C40 1.470(10) . ?
C39 H39A 0.9700 . ?
C39 H39B 0.9700 . ?
C40 C40 1.448(13) 2_566 ?
C40 H40A 0.9700 . ?
C40 H40B 0.9700 . ?
N1 Cu1 1.883(5) 1_464 ?
N14 Cu4 1.867(5) 1_545 ?
O8 Mo7 1.806(3) 2_757 ?
O13 Mo5 1.962(4) 2_757 ?
O21 Mo3 2.446(3) 2_666 ?
O21 Mo4 2.517(4) 2_666 ?
O22 Mo1 2.389(4) 2_666 ?
O26 Mo1 1.921(4) 2_666 ?

loop_
_geom_torsion_atom_site_label_1
_geom_torsion_atom_site_label_2
_geom_torsion_atom_site_label_3
_geom_torsion_atom_site_label_4
_geom_torsion
_geom_torsion_site_symmetry_1
_geom_torsion_site_symmetry_2
_geom_torsion_site_symmetry_3
_geom_torsion_site_symmetry_4
_geom_torsion_publ_flag
N2 C1 C3 N1 0.8(9) . . . . ?
N3 C5 C6 N4 -0.1(6) . . . . ?
N4 C7 C8 C9 -176.6(5) . . . . ?
C7 C8 C9 C10 176.7(6) . . . . ?
C8 C9 C10 N5 -175.3(5) . . . . ?
N6 C12 C13 N5 -0.9(9) . . . . ?
N7 C14 C15 N8 1.0(7) . . . . ?
N8 C17 C18 C19 61.9(7) . . . . ?
C17 C18 C19 C20 -166.9(5) . . . . ?
C18 C19 C20 N2 -65.8(7) . . . . ?
N14 C21 C22 N13 0.9(7) . . . . ?
N13 C24 C25 C26 171.3(5) . . . . ?
C24 C25 C26 C27 -176.7(5) . . . . ?
C25 C26 C27 N15 -172.5(5) . . . . ?
N15 C28 C29 N16 0.4(7) . . . . ?
N12 C31 C32 N11 -1.2(8) . . . . ?
N12 C34 C35 C35 -176.8(8) . . . 2_657 ?
N10 C36 C37 N9 2.0(8) . . . . ?
N9 C39 C40 C40 174.0(11) . . . 2_566 ?
N2 C2 N1 C3 -0.6(7) . . . . ?
N2 C2 N1 Cu1 -177.1(4) . . . 1_464 ?
C1 C3 N1 C2 -0.2(9) . . . . ?
C1 C3 N1 Cu1 176.3(5) . . . 1_464 ?
N1 C2 N2 C1 1.2(7) . . . . ?
N1 C2 N2 C20 171.9(5) . . . . ?
C3 C1 N2 C2 -1.2(8) . . . . ?
C3 C1 N2 C20 -171.9(6) . . . . ?
C19 C20 N2 C2 133.4(6) . . . . ?
C19 C20 N2 C1 -57.7(8) . . . . ?
N4 C4 N3 C5 -1.2(6) . . . . ?
N4 C4 N3 Cu1 176.9(4) . . . . ?
C6 C5 N3 C4 0.8(7) . . . . ?
C6 C5 N3 Cu1 -177.2(4) . . . . ?
N1 Cu1 N3 C4 -30.2(12) 1_646 . . . ?
O1 Cu1 N3 C4 175.5(5) . . . . ?
N1 Cu1 N3 C5 147.5(9) 1_646 . . . ?
O1 Cu1 N3 C5 -6.8(5) . . . . ?
N3 C4 N4 C6 1.2(7) . . . . ?
N3 C4 N4 C7 176.6(5) . . . . ?
C5 C6 N4 C4 -0.6(6) . . . . ?
C5 C6 N4 C7 -176.0(5) . . . . ?
C8 C7 N4 C4 -117.8(6) . . . . ?
C8 C7 N4 C6 56.8(8) . . . . ?
N6 C11 N5 C13 -1.2(7) . . . . ?
N6 C11 N5 C10 175.4(5) . . . . ?
C12 C13 N5 C11 1.2(8) . . . . ?
C12 C13 N5 C10 -175.3(6) . . . . ?
C9 C10 N5 C11 129.8(6) . . . . ?
C9 C10 N5 C13 -54.4(8) . . . . ?
N5 C11 N6 C12 0.6(8) . . . . ?
N5 C11 N6 Cu2 176.2(4) . . . . ?
C13 C12 N6 C11 0.2(9) . . . . ?
C13 C12 N6 Cu2 -175.6(5) . . . . ?
N7 Cu2 N6 C11 -114.7(14) . . . . ?
N7 Cu2 N6 C12 60.0(17) . . . . ?
N8 C16 N7 C14 0.7(7) . . . . ?
N8 C16 N7 Cu2 173.6(4) . . . . ?
C15 C14 N7 C16 -1.0(8) . . . . ?
C15 C14 N7 Cu2 -173.7(4) . . . . ?
N6 Cu2 N7 C16 -51.2(17) . . . . ?
N6 Cu2 N7 C14 120.1(14) . . . . ?
N7 C16 N8 C15 -0.1(7) . . . . ?
N7 C16 N8 C17 178.9(5) . . . . ?
C14 C15 N8 C16 -0.6(7) . . . . ?
C14 C15 N8 C17 -179.6(6) . . . . ?
C18 C17 N8 C16 -122.7(6) . . . . ?
C18 C17 N8 C15 56.0(8) . . . . ?
N10 C38 N9 C37 1.5(8) . . . . ?
N10 C38 N9 C39 177.9(6) . . . . ?
C36 C37 N9 C38 -2.1(8) . . . . ?
C36 C37 N9 C39 -178.4(6) . . . . ?
C40 C39 N9 C38 -78.5(10) . . . . ?
C40 C39 N9 C37 97.2(9) . . . . ?
N9 C38 N10 C36 -0.2(8) . . . . ?
N9 C38 N10 Cu3 -172.4(4) . . . . ?
C37 C36 N10 C38 -1.1(8) . . . . ?
C37 C36 N10 Cu3 171.2(5) . . . . ?
N12 C33 N11 C32 -0.2(7) . . . . ?
N12 C33 N11 Cu3 178.9(4) . . . . ?
C31 C32 N11 C33 0.9(7) . . . . ?
C31 C32 N11 Cu3 -178.2(4) . . . . ?
N11 C33 N12 C31 -0.5(8) . . . . ?
N11 C33 N12 C34 -178.5(6) . . . . ?
C32 C31 N12 C33 1.0(8) . . . . ?
C32 C31 N12 C34 178.9(6) . . . . ?
C35 C34 N12 C33 92.8(9) . . . . ?
C35 C34 N12 C31 -84.7(10) . . . . ?
N14 C23 N13 C22 0.1(7) . . . . ?
N14 C23 N13 C24 178.3(5) . . . . ?
C21 C22 N13 C23 -0.6(6) . . . . ?
C21 C22 N13 C24 -178.8(5) . . . . ?
C25 C24 N13 C23 -78.9(7) . . . . ?
C25 C24 N13 C22 98.9(6) . . . . ?
N13 C23 N14 C21 0.4(7) . . . . ?
N13 C23 N14 Cu4 177.6(4) . . . 1_545 ?
C22 C21 N14 C23 -0.8(7) . . . . ?
C22 C21 N14 Cu4 -177.8(4) . . . 1_545 ?
N16 C30 N15 C28 1.7(7) . . . . ?
N16 C30 N15 C27 -180.0(5) . . . . ?
C29 C28 N15 C30 -1.2(6) . . . . ?
C29 C28 N15 C27 -179.6(6) . . . . ?
C26 C27 N15 C30 77.6(7) . . . . ?
C26 C27 N15 C28 -104.3(7) . . . . ?
N15 C30 N16 C29 -1.4(7) . . . . ?
N15 C30 N16 Cu4 -179.4(4) . . . . ?
C28 C29 N16 C30 0.6(7) . . . . ?
C28 C29 N16 Cu4 178.5(4) . . . . ?
O1 Mo7 O2 Mo5 145.2(2) . . . . ?
O12 Mo7 O2 Mo5 27.2(3) . . . . ?
O8 Mo7 O2 Mo5 -95.6(3) 2_757 . . . ?
O5 Mo5 O2 Mo7 52.6(8) . . . . ?
O3 Mo5 O2 Mo7 -144.9(3) . . . . ?
O4 Mo5 O2 Mo7 -44.6(2) . . . . ?
O13 Mo5 O2 Mo7 115.0(3) 2_757 . . . ?
O8 Mo5 O2 Mo7 30.1(2) . . . . ?
O5 Mo5 O4 Mo6 -68.6(2) . . . . ?
O3 Mo5 O4 Mo6 -175.9(2) . . . . ?
O13 Mo5 O4 Mo6 54.5(4) 2_757 . . . ?
O2 Mo5 O4 Mo6 95.9(2) . . . . ?
O8 Mo5 O4 Mo6 20.19(18) . . . . ?
O7 Mo6 O4 Mo5 69.3(2) . . . . ?
O6 Mo6 O4 Mo5 175.6(2) . . . . ?
O9 Mo6 O4 Mo5 -51.0(4) . . . . ?
O12 Mo6 O4 Mo5 -96.2(2) . . . . ?
O8 Mo6 O4 Mo5 -20.13(18) . . . . ?
O5 Mo5 O8 Mo7 -92.2(3) . . . 2_757 ?
O3 Mo5 O8 Mo7 99.6(7) . . . 2_757 ?
O4 Mo5 O8 Mo7 167.4(3) . . . 2_757 ?
O13 Mo5 O8 Mo7 4.3(3) 2_757 . . 2_757 ?
O2 Mo5 O8 Mo7 82.0(3) . . . 2_757 ?
O5 Mo5 O8 Mo6 86.37(17) . . . . ?
O3 Mo5 O8 Mo6 -81.9(6) . . . . ?
O4 Mo5 O8 Mo6 -14.11(13) . . . . ?
O13 Mo5 O8 Mo6 -177.20(15) 2_757 . . . ?
O2 Mo5 O8 Mo6 -99.48(14) . . . . ?
O7 Mo6 O8 Mo7 93.6(3) . . . 2_757 ?
O6 Mo6 O8 Mo7 -99.3(6) . . . 2_757 ?
O4 Mo6 O8 Mo7 -167.3(3) . . . 2_757 ?
O9 Mo6 O8 Mo7 -2.9(3) . . . 2_757 ?
O12 Mo6 O8 Mo7 -82.8(3) . . . 2_757 ?
O7 Mo6 O8 Mo5 -84.99(16) . . . . ?
O6 Mo6 O8 Mo5 82.1(6) . . . . ?
O4 Mo6 O8 Mo5 14.10(13) . . . . ?
O9 Mo6 O8 Mo5 178.49(16) . . . . ?
O12 Mo6 O8 Mo5 98.58(14) . . . . ?
O10 Mo8 O9 Mo6 -60.6(4) . . . . ?
O11 Mo8 O9 Mo6 -173.8(3) . . . . ?
O13 Mo8 O9 Mo6 58.7(3) . . . . ?
O7 Mo6 O9 Mo8 170.0(3) . . . . ?
O6 Mo6 O9 Mo8 64.2(3) . . . . ?
O4 Mo6 O9 Mo8 -69.1(4) . . . . ?
O12 Mo6 O9 Mo8 -23.4(3) . . . . ?
O8 Mo6 O9 Mo8 -98.9(3) . . . . ?
O1 Mo7 O12 Mo6 -146.9(2) . . . . ?
O2 Mo7 O12 Mo6 -28.5(3) . . . . ?
O8 Mo7 O12 Mo6 95.0(3) 2_757 . . . ?
O7 Mo6 O12 Mo7 -42.5(8) . . . . ?
O6 Mo6 O12 Mo7 147.4(3) . . . . ?
O4 Mo6 O12 Mo7 46.6(2) . . . . ?
O9 Mo6 O12 Mo7 -111.3(3) . . . . ?
O8 Mo6 O12 Mo7 -27.9(2) . . . . ?
O10 Mo8 O13 Mo5 -169.3(3) . . . 2_757 ?
O11 Mo8 O13 Mo5 -56.4(3) . . . 2_757 ?
O9 Mo8 O13 Mo5 71.2(3) . . . 2_757 ?
O20 Mo2 O17 Mo3 -109.0(3) . . . . ?
O21 Mo2 O17 Mo3 130.8(2) . . . . ?
O22 Mo2 O17 Mo3 10.7(3) . . . . ?
O20 Mo2 O17 Mo1 112.6(3) . . . . ?
O21 Mo2 O17 Mo1 -7.5(3) . . . . ?
O22 Mo2 O17 Mo1 -127.7(2) . . . . ?
O14 Mo3 O17 Mo2 120.3(3) . . . . ?
O15 Mo3 O17 Mo2 -80.7(8) . . . . ?
O18 Mo3 O17 Mo2 -136.5(3) . . . . ?
O23 Mo3 O17 Mo2 19.5(2) . . . . ?
O21 Mo3 O17 Mo2 -55.0(3) 2_666 . . . ?
O14 Mo3 O17 Mo1 -89.30(17) . . . . ?
O15 Mo3 O17 Mo1 69.7(8) . . . . ?
O18 Mo3 O17 Mo1 13.87(13) . . . . ?
O23 Mo3 O17 Mo1 169.84(15) . . . . ?
O21 Mo3 O17 Mo1 95.41(13) 2_666 . . . ?
O16 Mo1 O17 Mo2 -121.8(3) . . . . ?
O19 Mo1 O17 Mo2 74.2(8) . . . . ?
O18 Mo1 O17 Mo2 136.8(3) . . . . ?
O26 Mo1 O17 Mo2 -21.1(3) 2_666 . . . ?
O22 Mo1 O17 Mo2 53.5(3) 2_666 . . . ?
O16 Mo1 O17 Mo3 87.61(18) . . . . ?
O19 Mo1 O17 Mo3 -76.5(7) . . . . ?
O18 Mo1 O17 Mo3 -13.79(13) . . . . ?
O26 Mo1 O17 Mo3 -171.68(15) 2_666 . . . ?
O22 Mo1 O17 Mo3 -97.13(13) 2_666 . . . ?
O14 Mo3 O18 Mo1 63.2(2) . . . . ?
O15 Mo3 O18 Mo1 169.7(2) . . . . ?
O23 Mo3 O18 Mo1 -63.2(3) . . . . ?
O17 Mo3 O18 Mo1 -20.96(19) . . . . ?
O21 Mo3 O18 Mo1 -100.7(2) 2_666 . . . ?
O16 Mo1 O18 Mo3 -65.0(3) . . . . ?
O19 Mo1 O18 Mo3 -172.3(3) . . . . ?
O26 Mo1 O18 Mo3 60.5(4) 2_666 . . . ?
O22 Mo1 O18 Mo3 98.9(2) 2_666 . . . ?
O17 Mo1 O18 Mo3 20.93(19) . . . . ?
O20 Mo2 O21 Mo3 120.5(3) . . . 2_666 ?
O17 Mo2 O21 Mo3 -118.7(2) . . . 2_666 ?
O22 Mo2 O21 Mo3 0.2(3) . . . 2_666 ?
O20 Mo2 O21 Mo4 -116.9(2) . . . 2_666 ?
O17 Mo2 O21 Mo4 3.9(3) . . . 2_666 ?
O22 Mo2 O21 Mo4 122.9(2) . . . 2_666 ?
O20 Mo2 O22 Mo1 -116.8(3) . . . 2_666 ?
O21 Mo2 O22 Mo1 3.1(3) . . . 2_666 ?
O17 Mo2 O22 Mo1 123.1(2) . . . 2_666 ?
O20 Mo2 O22 Mo4 111.1(2) . . . . ?
O21 Mo2 O22 Mo4 -129.0(2) . . . . ?
O17 Mo2 O22 Mo4 -9.0(3) . . . . ?
O24 Mo4 O22 Mo2 73.1(7) . . . . ?
O25 Mo4 O22 Mo2 -123.4(3) . . . . ?
O26 Mo4 O22 Mo2 132.8(3) . . . . ?
O23 Mo4 O22 Mo2 -22.2(2) . . . . ?
O21 Mo4 O22 Mo2 50.7(2) 2_666 . . . ?
O24 Mo4 O22 Mo1 -72.8(6) . . . 2_666 ?
O25 Mo4 O22 Mo1 90.72(17) . . . 2_666 ?
O26 Mo4 O22 Mo1 -13.08(13) . . . 2_666 ?
O23 Mo4 O22 Mo1 -168.05(15) . . . 2_666 ?
O21 Mo4 O22 Mo1 -95.14(12) 2_666 . . 2_666 ?
O24 Mo4 O23 Mo3 -65.5(3) . . . . ?
O25 Mo4 O23 Mo3 -172.9(2) . . . . ?
O26 Mo4 O23 Mo3 60.1(3) . . . . ?
O22 Mo4 O23 Mo3 99.2(2) . . . . ?
O21 Mo4 O23 Mo3 18.8(2) 2_666 . . . ?
O14 Mo3 O23 Mo4 175.3(2) . . . . ?
O15 Mo3 O23 Mo4 68.5(3) . . . . ?
O18 Mo3 O23 Mo4 -57.9(4) . . . . ?
O17 Mo3 O23 Mo4 -98.6(2) . . . . ?
O21 Mo3 O23 Mo4 -19.2(2) 2_666 . . . ?
O24 Mo4 O26 Mo1 -173.2(2) . . . 2_666 ?
O25 Mo4 O26 Mo1 -65.7(3) . . . 2_666 ?
O23 Mo4 O26 Mo1 60.7(3) . . . 2_666 ?
O22 Mo4 O26 Mo1 19.9(2) . . . 2_666 ?
O21 Mo4 O26 Mo1 100.3(2) 2_666 . . 2_666 ?
